data_4115125
loop_
_publ_author_name
'Nermeen W. Aboelella'
'Elizabeth A. Lewis'
'Anne M. Reynolds'
'William W. Brennessel'
'Christopher J. Cramer'
'William B. Tolman'

_publ_section_title
;
 Snapshots of Dioxygen Activation by Copper: The Structure of a 1:1 Cu/O2
 Adduct and Its Use in Syntheses of Asymmetric Bis(\m-oxo) Complexes
;
_journal_name_full 'Journal of the American Chemical Society'
_journal_page_first 10660
_journal_page_last 10661
_journal_paper_doi 10.1021/ja027164v
_journal_volume 124
_journal_year 2002
_chemical_compound_source 'Elizabeth Lewis'
_chemical_formula_moiety 'C36 H59 N4 O2 Cu2, C S O3 F3'
_chemical_formula_sum 'C37 H59 Cu2 F3 N4 O5 S'
_chemical_formula_weight 856.02
_chemical_name_common 02148
_chemical_name_systematic L1Cu(O)2CuL2
_space_group_IT_number 148
_symmetry_cell_setting trigonal
_symmetry_space_group_name_Hall '-R 3'
_symmetry_space_group_name_H-M 'R -3 :H'
_atom_sites_solution_hydrogens geom
_atom_sites_solution_primary direct
_atom_sites_solution_secondary difmap
_audit_creation_method SHELXL-97
_cell_angle_alpha 90.00
_cell_angle_beta 90.00
_cell_angle_gamma 120.00
_cell_formula_units_Z 18
_cell_length_a 26.0198(19)
_cell_length_b 26.0198(19)
_cell_length_c 40.147(6)
_cell_measurement_reflns_used 2770
_cell_measurement_temperature 173(2)
_cell_measurement_theta_max 47.195
_cell_measurement_theta_min 4.366
_cell_volume 23539(4)
_computing_cell_refinement 'SAINT, Bruker'
_computing_data_collection 'SMART, Bruker'
_computing_data_reduction 'SAINT, Bruker'
_computing_molecular_graphics 'SHELXTL, Bruker'
_computing_structure_refinement SHELXL-97
_computing_structure_solution SIR92
_diffrn_ambient_temperature 173(2)
_diffrn_measured_fraction_theta_full 0.999
_diffrn_measured_fraction_theta_max 0.999
_diffrn_measurement_device_type 'Bruker SMART Platform CCD'
_diffrn_measurement_method 'area detector, omega scans'
_diffrn_radiation_monochromator graphite
_diffrn_radiation_source 'fine-focus sealed tube'
_diffrn_radiation_type MoK\a
_diffrn_radiation_wavelength 0.71073
_diffrn_reflns_av_R_equivalents 0.0524
_diffrn_reflns_av_sigmaI/netI 0.0483
_diffrn_reflns_limit_h_max 30
_diffrn_reflns_limit_h_min -30
_diffrn_reflns_limit_k_max 30
_diffrn_reflns_limit_k_min -30
_diffrn_reflns_limit_l_max 47
_diffrn_reflns_limit_l_min -46
_diffrn_reflns_number 40462
_diffrn_reflns_theta_full 25.03
_diffrn_reflns_theta_max 25.03
_diffrn_reflns_theta_min 1.36
_exptl_absorpt_coefficient_mu 0.898
_exptl_absorpt_correction_T_max 1.000000
_exptl_absorpt_correction_T_min 0.819587
_exptl_absorpt_correction_type multi-scan
_exptl_absorpt_process_details 'SADABS, R. Blessing, 1995'
_exptl_crystal_colour brown
_exptl_crystal_density_diffrn 1.087
_exptl_crystal_description block
_exptl_crystal_F_000 8100
_exptl_crystal_size_max 0.34
_exptl_crystal_size_mid 0.30
_exptl_crystal_size_min 0.20
_refine_diff_density_max 0.350
_refine_diff_density_min -0.243
_refine_diff_density_rms 0.057
_refine_ls_extinction_method none
_refine_ls_goodness_of_fit_ref 0.973
_refine_ls_hydrogen_treatment riding
_refine_ls_matrix_type full
_refine_ls_number_parameters 483
_refine_ls_number_reflns 9230
_refine_ls_number_restraints 0
_refine_ls_restrained_S_all 0.973
_refine_ls_R_factor_all 0.0650
_refine_ls_R_factor_gt 0.0409
_refine_ls_shift/su_max 0.004
_refine_ls_shift/su_mean 0.000
_refine_ls_structure_factor_coef Fsqd
_refine_ls_weighting_details 'calc w=1/[\s^2^(Fo^2^)+(0.0587P)^2^+0.0000P] where P=(Fo^2^+2Fc^2^)/3'
_refine_ls_weighting_scheme calc
_refine_ls_wR_factor_gt 0.0982
_refine_ls_wR_factor_ref 0.1049
_reflns_number_gt 6449
_reflns_number_total 9230
_reflns_threshold_expression >2sigma(I)
_cod_data_source_file ja027164v_s2_1.cif
_cod_data_source_block 02148
_cod_original_sg_symbol_H-M 'R -3'
_cod_database_code 4115125

loop_
_symmetry_equiv_pos_as_xyz
'x, y, z'
'-y, x-y, z'
'-x+y, -x, z'
'x+2/3, y+1/3, z+1/3'
'-y+2/3, x-y+1/3, z+1/3'
'-x+y+2/3, -x+1/3, z+1/3'
'x+1/3, y+2/3, z+2/3'
'-y+1/3, x-y+2/3, z+2/3'
'-x+y+1/3, -x+2/3, z+2/3'
'-x, -y, -z'
'y, -x+y, -z'
'x-y, x, -z'
'-x+2/3, -y+1/3, -z+1/3'
'y+2/3, -x+y+1/3, -z+1/3'
'x-y+2/3, x+1/3, -z+1/3'
'-x+1/3, -y+2/3, -z+2/3'
'y+1/3, -x+y+2/3, -z+2/3'
'x-y+1/3, x+2/3, -z+2/3'

loop_
_atom_site_label
_atom_site_type_symbol
_atom_site_fract_x
_atom_site_fract_y
_atom_site_fract_z
_atom_site_U_iso_or_equiv
_atom_site_adp_type
_atom_site_occupancy
_atom_site_symmetry_multiplicity
_atom_site_calc_flag
_atom_site_refinement_flags
Cu1 Cu 0.075548(14) -0.346961(14) 0.570474(8) 0.03073(10) Uani 1 1 d .
Cu2 Cu 0.043452(15) -0.259891(15) 0.554787(9) 0.03885(11) Uani 1 1 d .
O1 O 0.01106(8) -0.33797(8) 0.56540(5) 0.0409(5) Uani 1 1 d .
O2 O 0.10798(8) -0.26873(8) 0.56041(5) 0.0391(5) Uani 1 1 d .
N1 N 0.02910(9) -0.42788(9) 0.58204(5) 0.0317(5) Uani 1 1 d .
N2 N 0.15031(9) -0.34282(9) 0.57331(5) 0.0312(5) Uani 1 1 d .
N3 N -0.03663(11) -0.26770(11) 0.55492(6) 0.0461(6) Uani 1 1 d .
N4 N 0.09525(11) -0.17185(10) 0.55287(6) 0.0466(6) Uani 1 1 d .
C1 C 0.00796(13) -0.52772(12) 0.59700(8) 0.0455(7) Uani 1 1 d .
H1A H -0.0113 -0.5288 0.6182 0.068 Uiso 1 1 calc R
H1B H 0.0298 -0.5492 0.5994 0.068 Uiso 1 1 calc R
H1C H -0.0222 -0.5465 0.5796 0.068 Uiso 1 1 calc R
C2 C 0.05072(12) -0.46378(12) 0.58754(6) 0.0335(6) Uani 1 1 d .
C3 C 0.11073(12) -0.44550(12) 0.58558(6) 0.0338(6) Uani 1 1 d .
H3 H 0.1209 -0.4755 0.5889 0.041 Uiso 1 1 calc R
C4 C 0.15762(12) -0.38884(12) 0.57940(6) 0.0334(6) Uani 1 1 d .
C5 C 0.21991(12) -0.37937(13) 0.58034(8) 0.0461(8) Uani 1 1 d .
H5A H 0.2405 -0.3605 0.5596 0.069 Uiso 1 1 calc R
H5B H 0.2181 -0.4177 0.5828 0.069 Uiso 1 1 calc R
H5C H 0.2415 -0.3538 0.5992 0.069 Uiso 1 1 calc R
C6 C -0.03331(12) -0.44836(12) 0.58644(7) 0.0361(6) Uani 1 1 d .
C7 C -0.05297(13) -0.43887(13) 0.61706(7) 0.0446(7) Uani 1 1 d .
C8 C -0.11164(15) -0.45300(16) 0.61985(9) 0.0606(9) Uani 1 1 d .
H8 H -0.1255 -0.4460 0.6403 0.073 Uiso 1 1 calc R
C9 C -0.15032(15) -0.47712(17) 0.59331(10) 0.0659(10) Uani 1 1 d .
H9 H -0.1904 -0.4865 0.5956 0.079 Uiso 1 1 calc R
C10 C -0.13126(14) -0.48756(14) 0.56380(9) 0.0549(9) Uani 1 1 d .
H10 H -0.1585 -0.5044 0.5458 0.066 Uiso 1 1 calc R
C11 C -0.07236(12) -0.47395(12) 0.55943(7) 0.0403(7) Uani 1 1 d .
C12 C -0.01203(15) -0.41217(16) 0.64687(7) 0.0537(9) Uani 1 1 d .
H12 H 0.0270 -0.4085 0.6410 0.064 Uiso 1 1 calc R
C13 C -0.00097(19) -0.35069(16) 0.65506(9) 0.0735(11) Uani 1 1 d .
H13A H 0.0166 -0.3247 0.6357 0.110 Uiso 1 1 calc R
H13B H 0.0263 -0.3346 0.6740 0.110 Uiso 1 1 calc R
H13C H -0.0386 -0.3529 0.6608 0.110 Uiso 1 1 calc R
C14 C -0.03605(19) -0.45224(18) 0.67760(8) 0.0739(11) Uani 1 1 d .
H14A H -0.0071 -0.4353 0.6958 0.111 Uiso 1 1 calc R
H14B H -0.0429 -0.4919 0.6721 0.111 Uiso 1 1 calc R
H14C H -0.0735 -0.4551 0.6846 0.111 Uiso 1 1 calc R
C15 C -0.05232(13) -0.48501(13) 0.52630(7) 0.0436(7) Uani 1 1 d .
H15 H -0.0135 -0.4834 0.5300 0.052 Uiso 1 1 calc R
C16 C -0.09585(15) -0.54695(15) 0.51233(9) 0.0648(10) Uani 1 1 d .
H16A H -0.0782 -0.5548 0.4928 0.097 Uiso 1 1 calc R
H16B H -0.1329 -0.5485 0.5059 0.097 Uiso 1 1 calc R
H16C H -0.1041 -0.5770 0.5294 0.097 Uiso 1 1 calc R
C17 C -0.04159(15) -0.43704(15) 0.50081(7) 0.0551(9) Uani 1 1 d .
H17A H -0.0291 -0.4461 0.4796 0.083 Uiso 1 1 calc R
H17B H -0.0104 -0.3984 0.5090 0.083 Uiso 1 1 calc R
H17C H -0.0783 -0.4359 0.4975 0.083 Uiso 1 1 calc R
C18 C 0.20062(12) -0.28384(11) 0.56957(7) 0.0352(6) Uani 1 1 d .
C19 C 0.22332(12) -0.26228(12) 0.53787(7) 0.0404(7) Uani 1 1 d .
C20 C 0.26741(13) -0.20245(13) 0.53510(9) 0.0488(8) Uani 1 1 d .
H20 H 0.2832 -0.1868 0.5138 0.059 Uiso 1 1 calc R
C21 C 0.28819(13) -0.16614(14) 0.56217(9) 0.0499(8) Uani 1 1 d .
H21 H 0.3173 -0.1255 0.5595 0.060 Uiso 1 1 calc R
C22 C 0.26706(13) -0.18821(13) 0.59320(9) 0.0500(8) Uani 1 1 d .
H22 H 0.2825 -0.1627 0.6120 0.060 Uiso 1 1 calc R
C23 C 0.22286(12) -0.24804(13) 0.59805(7) 0.0414(7) Uani 1 1 d .
C24 C 0.20077(14) -0.30007(14) 0.50687(7) 0.0498(8) Uani 1 1 d .
H24 H 0.1696 -0.3408 0.5139 0.060 Uiso 1 1 calc R
C25 C 0.17253(19) -0.27694(18) 0.48289(9) 0.0765(11) Uani 1 1 d .
H25A H 0.1386 -0.2772 0.4936 0.115 Uiso 1 1 calc R
H25B H 0.1589 -0.3023 0.4631 0.115 Uiso 1 1 calc R
H25C H 0.2017 -0.2363 0.4764 0.115 Uiso 1 1 calc R
C26 C 0.25033(18) -0.30557(18) 0.48943(10) 0.0760(11) Uani 1 1 d .
H26A H 0.2663 -0.3235 0.5047 0.114 Uiso 1 1 calc R
H26B H 0.2821 -0.2661 0.4828 0.114 Uiso 1 1 calc R
H26C H 0.2342 -0.3307 0.4696 0.114 Uiso 1 1 calc R
C27 C 0.20054(15) -0.27194(15) 0.63258(8) 0.0533(8) Uani 1 1 d .
H27 H 0.1760 -0.3161 0.6307 0.064 Uiso 1 1 calc R
C28 C 0.25072(19) -0.2581(2) 0.65676(10) 0.0883(14) Uani 1 1 d .
H28A H 0.2341 -0.2774 0.6782 0.132 Uiso 1 1 calc R
H28B H 0.2746 -0.2151 0.6600 0.132 Uiso 1 1 calc R
H28C H 0.2758 -0.2730 0.6477 0.132 Uiso 1 1 calc R
C29 C 0.1611(2) -0.2499(2) 0.64661(10) 0.0852(13) Uani 1 1 d .
H29A H 0.1437 -0.2702 0.6677 0.128 Uiso 1 1 calc R
H29B H 0.1294 -0.2580 0.6307 0.128 Uiso 1 1 calc R
H29C H 0.1848 -0.2070 0.6506 0.128 Uiso 1 1 calc R
C30 C -0.07936(14) -0.32358(14) 0.53708(9) 0.0569(9) Uani 1 1 d .
H30A H -0.0802 -0.3577 0.5480 0.085 Uiso 1 1 calc R
H30B H -0.0667 -0.3214 0.5139 0.085 Uiso 1 1 calc R
H30C H -0.1191 -0.3282 0.5377 0.085 Uiso 1 1 calc R
C31 C -0.05614(16) -0.27413(18) 0.59000(9) 0.0661(10) Uani 1 1 d .
H31A H -0.0562 -0.3086 0.5999 0.099 Uiso 1 1 calc R
H31B H -0.0963 -0.2798 0.5909 0.099 Uiso 1 1 calc R
H31C H -0.0289 -0.2383 0.6024 0.099 Uiso 1 1 calc R
C32 C -0.03983(15) -0.21785(14) 0.53865(9) 0.0565(9) Uani 1 1 d .
H32A H -0.0794 -0.2226 0.5432 0.068 Uiso 1 1 calc R
H32B H -0.0363 -0.2208 0.5143 0.068 Uiso 1 1 calc R
C33 C 0.00647(16) -0.15734(15) 0.54965(10) 0.0659(10) Uani 1 1 d .
H33A H 0.0068 -0.1561 0.5743 0.079 Uiso 1 1 calc R
H33B H -0.0046 -0.1282 0.5416 0.079 Uiso 1 1 calc R
C34 C 0.06823(15) -0.13871(14) 0.53758(9) 0.0581(9) Uani 1 1 d .
H34A H 0.0670 -0.1440 0.5131 0.070 Uiso 1 1 calc R
H34B H 0.0942 -0.0959 0.5422 0.070 Uiso 1 1 calc R
C35 C 0.15064(14) -0.15587(14) 0.53423(9) 0.0557(9) Uani 1 1 d .
H35A H 0.1408 -0.1699 0.5112 0.084 Uiso 1 1 calc R
H35B H 0.1711 -0.1745 0.5449 0.084 Uiso 1 1 calc R
H35C H 0.1765 -0.1127 0.5343 0.084 Uiso 1 1 calc R
C36 C 0.11309(17) -0.15230(15) 0.58785(9) 0.0643(10) Uani 1 1 d .
H36A H 0.1323 -0.1732 0.5973 0.096 Uiso 1 1 calc R
H36B H 0.0778 -0.1614 0.6010 0.096 Uiso 1 1 calc R
H36C H 0.1409 -0.1094 0.5883 0.096 Uiso 1 1 calc R
S1 S 0.04198(4) -0.23489(4) 0.45748(2) 0.0582(2) Uani 1 1 d .
O3 O 0.03756(11) -0.26036(11) 0.48978(6) 0.0666(7) Uani 1 1 d .
O4 O 0.10077(11) -0.19513(12) 0.44679(7) 0.0828(8) Uani 1 1 d .
O5 O 0.00024(13) -0.21547(14) 0.45141(8) 0.0965(9) Uani 1 1 d .
C37 C 0.0185(2) -0.2977(2) 0.43019(11) 0.0849(13) Uani 1 1 d .
F1 F 0.02361(15) -0.28159(15) 0.39863(7) 0.1426(12) Uani 1 1 d .
F2 F -0.03806(13) -0.33794(13) 0.43579(9) 0.1455(13) Uani 1 1 d .
F3 F 0.04949(15) -0.32431(13) 0.43435(7) 0.1188(10) Uani 1 1 d .

loop_
_atom_site_aniso_label
_atom_site_aniso_U_11
_atom_site_aniso_U_22
_atom_site_aniso_U_33
_atom_site_aniso_U_23
_atom_site_aniso_U_13
_atom_site_aniso_U_12
Cu1 0.02860(18) 0.02740(18) 0.03545(18) 0.00014(14) -0.00375(14) 0.01344(15)
Cu2 0.0351(2) 0.0342(2) 0.0484(2) 0.00203(16) -0.00370(16) 0.01820(17)
O1 0.0295(10) 0.0353(11) 0.0592(12) 0.0095(9) 0.0008(9) 0.0173(9)
O2 0.0278(10) 0.0274(10) 0.0595(12) 0.0043(9) -0.0051(9) 0.0118(8)
N1 0.0299(12) 0.0297(12) 0.0325(12) 0.0018(10) -0.0005(10) 0.0127(10)
N2 0.0299(12) 0.0268(12) 0.0349(12) -0.0010(10) -0.0037(10) 0.0126(10)
N3 0.0410(15) 0.0480(15) 0.0565(16) 0.0048(13) -0.0017(12) 0.0277(13)
N4 0.0477(16) 0.0337(14) 0.0578(16) 0.0002(12) -0.0123(13) 0.0198(12)
C1 0.0472(18) 0.0314(16) 0.0546(19) 0.0048(14) 0.0010(15) 0.0173(14)
C2 0.0402(16) 0.0297(14) 0.0276(14) 0.0005(12) -0.0026(12) 0.0152(13)
C3 0.0385(16) 0.0301(15) 0.0376(15) 0.0011(12) -0.0031(13) 0.0209(13)
C4 0.0362(16) 0.0342(15) 0.0329(14) -0.0032(12) -0.0066(12) 0.0198(13)
C5 0.0380(17) 0.0417(17) 0.063(2) 0.0004(15) -0.0039(15) 0.0236(15)
C6 0.0333(15) 0.0313(15) 0.0405(16) 0.0061(13) 0.0046(13) 0.0137(13)
C7 0.0440(18) 0.0473(18) 0.0440(17) 0.0079(14) 0.0079(14) 0.0240(15)
C8 0.051(2) 0.074(3) 0.056(2) 0.0073(19) 0.0155(18) 0.0316(19)
C9 0.0355(19) 0.083(3) 0.076(3) 0.011(2) 0.0105(19) 0.0265(19)
C10 0.0350(18) 0.059(2) 0.062(2) -0.0006(17) -0.0057(16) 0.0170(16)
C11 0.0350(16) 0.0323(16) 0.0471(17) -0.0004(13) -0.0032(14) 0.0119(13)
C12 0.055(2) 0.074(2) 0.0367(17) 0.0020(16) 0.0083(15) 0.0360(19)
C13 0.095(3) 0.068(3) 0.048(2) -0.0047(18) -0.004(2) 0.034(2)
C14 0.099(3) 0.093(3) 0.047(2) 0.011(2) 0.008(2) 0.061(3)
C15 0.0338(16) 0.0417(17) 0.0473(18) -0.0057(14) -0.0060(14) 0.0128(14)
C16 0.053(2) 0.052(2) 0.070(2) -0.0198(18) -0.0116(18) 0.0113(18)
C17 0.060(2) 0.065(2) 0.0442(18) -0.0031(16) -0.0035(16) 0.0345(19)
C18 0.0285(15) 0.0283(14) 0.0497(17) -0.0036(13) -0.0083(13) 0.0148(12)
C19 0.0286(15) 0.0350(16) 0.0545(19) -0.0001(14) -0.0018(14) 0.0135(13)
C20 0.0357(17) 0.0401(18) 0.065(2) 0.0076(16) 0.0034(16) 0.0145(15)
C21 0.0328(17) 0.0332(17) 0.075(2) 0.0046(17) -0.0071(16) 0.0100(14)
C22 0.0431(18) 0.0376(17) 0.066(2) -0.0189(16) -0.0234(17) 0.0181(15)
C23 0.0341(16) 0.0372(16) 0.0537(19) -0.0048(14) -0.0120(14) 0.0183(14)
C24 0.0472(19) 0.0443(19) 0.0464(18) 0.0029(15) 0.0084(15) 0.0143(16)
C25 0.088(3) 0.088(3) 0.060(2) -0.014(2) -0.017(2) 0.049(3)
C26 0.082(3) 0.072(3) 0.077(3) -0.003(2) 0.017(2) 0.041(2)
C27 0.058(2) 0.0486(19) 0.0471(18) -0.0136(16) -0.0154(16) 0.0216(17)
C28 0.095(3) 0.096(3) 0.064(3) -0.009(2) -0.038(2) 0.040(3)
C29 0.100(3) 0.104(3) 0.059(2) 0.001(2) 0.007(2) 0.057(3)
C30 0.0362(18) 0.053(2) 0.082(2) 0.0046(18) -0.0098(17) 0.0226(16)
C31 0.061(2) 0.083(3) 0.066(2) 0.012(2) 0.0140(19) 0.045(2)
C32 0.050(2) 0.058(2) 0.075(2) 0.0060(18) -0.0040(18) 0.0370(18)
C33 0.070(3) 0.053(2) 0.091(3) 0.002(2) -0.006(2) 0.043(2)
C34 0.059(2) 0.0361(18) 0.079(2) 0.0014(17) -0.0188(19) 0.0240(17)
C35 0.0391(18) 0.0399(18) 0.077(2) 0.0103(17) -0.0062(17) 0.0115(15)
C36 0.074(3) 0.051(2) 0.067(2) -0.0114(18) -0.022(2) 0.030(2)
S1 0.0442(5) 0.0529(5) 0.0651(6) 0.0029(4) -0.0048(4) 0.0149(4)
O3 0.0718(17) 0.0715(16) 0.0528(14) 0.0068(12) -0.0004(12) 0.0330(14)
O4 0.0514(15) 0.0682(17) 0.0849(19) 0.0052(14) -0.0005(13) -0.0032(13)
O5 0.080(2) 0.107(2) 0.118(2) 0.0235(19) -0.0061(18) 0.0578(19)
C37 0.071(3) 0.081(3) 0.073(3) -0.005(2) -0.028(2) 0.016(3)
F1 0.174(3) 0.169(3) 0.0598(16) -0.0261(17) -0.0422(18) 0.067(3)
F2 0.086(2) 0.094(2) 0.176(3) -0.027(2) -0.034(2) -0.0156(17)
F3 0.151(3) 0.105(2) 0.114(2) -0.0462(17) -0.035(2) 0.074(2)

loop_
_atom_type_symbol
_atom_type_description
_atom_type_scat_dispersion_real
_atom_type_scat_dispersion_imag
_atom_type_scat_source
C C 0.0033 0.0016 'International Tables Vol C Tables 4.2.6.8 and 6.1.1.4'
H H 0.0000 0.0000 'International Tables Vol C Tables 4.2.6.8 and 6.1.1.4'
N N 0.0061 0.0033 'International Tables Vol C Tables 4.2.6.8 and 6.1.1.4'
O O 0.0106 0.0060 'International Tables Vol C Tables 4.2.6.8 and 6.1.1.4'
Cu Cu 0.3201 1.2651 'International Tables Vol C Tables 4.2.6.8 and 6.1.1.4'
F F 0.0171 0.0103 'International Tables Vol C Tables 4.2.6.8 and 6.1.1.4'
S S 0.1246 0.1234 'International Tables Vol C Tables 4.2.6.8 and 6.1.1.4'

loop_
_geom_angle_atom_site_label_1
_geom_angle_atom_site_label_2
_geom_angle_atom_site_label_3
_geom_angle
O2 Cu1 O1 76.85(8)
O2 Cu1 N1 169.68(9)
O1 Cu1 N1 93.08(9)
O2 Cu1 N2 93.49(9)
O1 Cu1 N2 170.30(9)
N1 Cu1 N2 96.61(9)
O2 Cu1 Cu2 38.43(6)
O1 Cu1 Cu2 38.42(6)
N1 Cu1 Cu2 131.48(7)
N2 Cu1 Cu2 131.91(6)
O1 Cu2 O2 76.77(8)
O1 Cu2 N3 90.49(9)
O2 Cu2 N3 166.49(9)
O1 Cu2 N4 163.98(9)
O2 Cu2 N4 90.78(9)
N3 Cu2 N4 100.90(10)
O1 Cu2 Cu1 38.40(6)
O2 Cu2 Cu1 38.37(6)
N3 Cu2 Cu1 128.79(7)
N4 Cu2 Cu1 128.53(7)
Cu1 O1 Cu2 103.18(9)
Cu1 O2 Cu2 103.19(9)
C2 N1 C6 120.9(2)
C2 N1 Cu1 124.41(18)
C6 N1 Cu1 114.59(17)
C4 N2 C18 121.1(2)
C4 N2 Cu1 124.46(18)
C18 N2 Cu1 114.42(16)
C31 N3 C32 110.5(3)
C31 N3 C30 107.4(3)
C32 N3 C30 107.3(2)
C31 N3 Cu2 107.28(19)
C32 N3 Cu2 114.90(19)
C30 N3 Cu2 109.19(18)
C35 N4 C36 106.7(3)
C35 N4 C34 107.6(2)
C36 N4 C34 110.4(3)
C35 N4 Cu2 110.15(19)
C36 N4 Cu2 105.80(19)
C34 N4 Cu2 115.91(19)
N1 C2 C3 123.3(2)
N1 C2 C1 118.5(2)
C3 C2 C1 118.2(2)
C4 C3 C2 127.9(3)
N2 C4 C3 123.1(3)
N2 C4 C5 118.9(2)
C3 C4 C5 118.0(2)
C7 C6 C11 121.3(3)
C7 C6 N1 119.0(2)
C11 C6 N1 119.6(2)
C8 C7 C6 118.4(3)
C8 C7 C12 119.0(3)
C6 C7 C12 122.5(3)
C9 C8 C7 120.9(3)
C10 C9 C8 120.4(3)
C9 C10 C11 121.3(3)
C10 C11 C6 117.6(3)
C10 C11 C15 120.1(3)
C6 C11 C15 122.3(3)
C13 C12 C7 111.9(3)
C13 C12 C14 110.0(3)
C7 C12 C14 111.6(3)
C11 C15 C17 112.0(2)
C11 C15 C16 112.2(3)
C17 C15 C16 110.5(3)
C19 C18 C23 121.6(3)
C19 C18 N2 119.9(2)
C23 C18 N2 118.3(2)
C18 C19 C20 117.7(3)
C18 C19 C24 122.7(2)
C20 C19 C24 119.5(3)
C21 C20 C19 121.8(3)
C20 C21 C22 119.9(3)
C21 C22 C23 121.6(3)
C18 C23 C22 117.2(3)
C18 C23 C27 121.9(3)
C22 C23 C27 120.9(3)
C25 C24 C19 112.0(3)
C25 C24 C26 110.2(3)
C19 C24 C26 111.4(3)
C23 C27 C29 112.3(3)
C23 C27 C28 112.4(3)
C29 C27 C28 109.8(3)
N3 C32 C33 114.9(3)
C32 C33 C34 114.3(3)
N4 C34 C33 114.6(3)
O4 S1 O5 115.05(18)
O4 S1 O3 114.76(16)
O5 S1 O3 114.71(17)
O4 S1 C37 103.3(2)
O5 S1 C37 104.1(2)
O3 S1 C37 102.60(18)
F3 C37 F1 107.4(4)
F3 C37 F2 107.1(4)
F1 C37 F2 108.0(4)
F3 C37 S1 112.5(3)
F1 C37 S1 111.2(3)
F2 C37 S1 110.5(4)

loop_
_geom_bond_atom_site_label_1
_geom_bond_atom_site_label_2
_geom_bond_distance
Cu1 O2 1.8168(18)
Cu1 O1 1.8177(18)
Cu1 N1 1.888(2)
Cu1 N2 1.897(2)
Cu1 Cu2 2.8494(5)
Cu2 O1 1.8186(18)
Cu2 O2 1.8192(18)
Cu2 N3 1.990(2)
Cu2 N4 1.996(2)
N1 C2 1.328(3)
N1 C6 1.445(3)
N2 C4 1.326(3)
N2 C18 1.443(3)
N3 C31 1.478(4)
N3 C32 1.491(4)
N3 C30 1.499(4)
N4 C35 1.487(4)
N4 C36 1.487(4)
N4 C34 1.490(4)
C1 C2 1.516(4)
C2 C3 1.388(4)
C3 C4 1.387(4)
C4 C5 1.513(4)
C6 C7 1.400(4)
C6 C11 1.406(4)
C7 C8 1.385(4)
C7 C12 1.520(4)
C8 C9 1.382(5)
C9 C10 1.363(5)
C10 C11 1.401(4)
C11 C15 1.508(4)
C12 C13 1.513(5)
C12 C14 1.532(4)
C15 C17 1.528(4)
C15 C16 1.539(4)
C18 C19 1.397(4)
C18 C23 1.404(4)
C19 C20 1.402(4)
C19 C24 1.511(4)
C20 C21 1.362(4)
C21 C22 1.367(4)
C22 C23 1.412(4)
C23 C27 1.511(4)
C24 C25 1.507(5)
C24 C26 1.536(4)
C27 C29 1.513(5)
C27 C28 1.519(5)
C32 C33 1.493(5)
C33 C34 1.508(5)
S1 O4 1.418(2)
S1 O5 1.429(3)
S1 O3 1.435(2)
S1 C37 1.802(5)
C37 F3 1.310(5)
C37 F1 1.320(5)
C37 F2 1.331(5)

loop_
_geom_torsion_atom_site_label_1
_geom_torsion_atom_site_label_2
_geom_torsion_atom_site_label_3
_geom_torsion_atom_site_label_4
_geom_torsion
O2 Cu1 Cu2 O1 -178.86(14)
N1 Cu1 Cu2 O1 -2.04(13)
N2 Cu1 Cu2 O1 178.86(13)
O1 Cu1 Cu2 O2 178.86(14)
N1 Cu1 Cu2 O2 176.82(13)
N2 Cu1 Cu2 O2 -2.29(13)
O2 Cu1 Cu2 N3 -173.95(14)
O1 Cu1 Cu2 N3 4.91(14)
N1 Cu1 Cu2 N3 2.87(13)
N2 Cu1 Cu2 N3 -176.23(13)
O2 Cu1 Cu2 N4 -12.11(14)
O1 Cu1 Cu2 N4 166.75(14)
N1 Cu1 Cu2 N4 164.71(13)
N2 Cu1 Cu2 N4 -14.40(13)
O2 Cu1 O1 Cu2 0.73(9)
N1 Cu1 O1 Cu2 178.47(10)
N2 Cu1 O1 Cu2 -5.1(6)
O2 Cu2 O1 Cu1 -0.73(9)
N3 Cu2 O1 Cu1 -176.17(11)
N4 Cu2 O1 Cu1 -40.5(4)
O1 Cu1 O2 Cu2 -0.73(9)
N1 Cu1 O2 Cu2 -13.4(5)
N2 Cu1 O2 Cu2 178.29(10)
O1 Cu2 O2 Cu1 0.73(9)
N3 Cu2 O2 Cu1 20.6(5)
N4 Cu2 O2 Cu1 170.55(11)
O2 Cu1 N1 C2 -171.5(4)
O1 Cu1 N1 C2 176.1(2)
N2 Cu1 N1 C2 -3.3(2)
Cu2 Cu1 N1 C2 177.35(17)
O2 Cu1 N1 C6 5.2(6)
O1 Cu1 N1 C6 -7.15(18)
N2 Cu1 N1 C6 173.44(18)
Cu2 Cu1 N1 C6 -5.9(2)
O2 Cu1 N2 C4 -177.9(2)
O1 Cu1 N2 C4 -172.2(5)
N1 Cu1 N2 C4 4.2(2)
Cu2 Cu1 N2 C4 -176.45(17)
O2 Cu1 N2 C18 4.53(18)
O1 Cu1 N2 C18 10.2(6)
N1 Cu1 N2 C18 -173.37(18)
Cu2 Cu1 N2 C18 6.0(2)
O1 Cu2 N3 C31 72.1(2)
O2 Cu2 N3 C31 52.8(5)
N4 Cu2 N3 C31 -96.6(2)
Cu1 Cu2 N3 C31 69.0(2)
O1 Cu2 N3 C32 -164.6(2)
O2 Cu2 N3 C32 176.1(3)
N4 Cu2 N3 C32 26.7(2)
Cu1 Cu2 N3 C32 -167.64(18)
O1 Cu2 N3 C30 -44.0(2)
O2 Cu2 N3 C30 -63.3(5)
N4 Cu2 N3 C30 147.3(2)
Cu1 Cu2 N3 C30 -47.1(2)
O1 Cu2 N4 C35 77.1(4)
O2 Cu2 N4 C35 38.6(2)
N3 Cu2 N4 C35 -148.3(2)
Cu1 Cu2 N4 C35 46.1(2)
O1 Cu2 N4 C36 -37.8(5)
O2 Cu2 N4 C36 -76.3(2)
N3 Cu2 N4 C36 96.8(2)
Cu1 Cu2 N4 C36 -68.8(2)
O1 Cu2 N4 C34 -160.4(3)
O2 Cu2 N4 C34 161.0(2)
N3 Cu2 N4 C34 -25.8(2)
Cu1 Cu2 N4 C34 168.53(19)
C6 N1 C2 C3 -176.1(2)
Cu1 N1 C2 C3 0.4(4)
C6 N1 C2 C1 2.8(4)
Cu1 N1 C2 C1 179.38(19)
N1 C2 C3 C4 3.1(4)
C1 C2 C3 C4 -175.8(3)
C18 N2 C4 C3 175.2(2)
Cu1 N2 C4 C3 -2.3(4)
C18 N2 C4 C5 -3.7(4)
Cu1 N2 C4 C5 178.86(19)
C2 C3 C4 N2 -2.1(4)
C2 C3 C4 C5 176.7(3)
C2 N1 C6 C7 93.8(3)
Cu1 N1 C6 C7 -83.1(3)
C2 N1 C6 C11 -90.1(3)
Cu1 N1 C6 C11 93.0(3)
C11 C6 C7 C8 -2.7(4)
N1 C6 C7 C8 173.3(3)
C11 C6 C7 C12 179.0(3)
N1 C6 C7 C12 -5.0(4)
C6 C7 C8 C9 1.4(5)
C12 C7 C8 C9 179.7(3)
C7 C8 C9 C10 0.1(6)
C8 C9 C10 C11 -0.4(6)
C9 C10 C11 C6 -0.8(5)
C9 C10 C11 C15 -178.9(3)
C7 C6 C11 C10 2.4(4)
N1 C6 C11 C10 -173.6(3)
C7 C6 C11 C15 -179.6(3)
N1 C6 C11 C15 4.5(4)
C8 C7 C12 C13 -67.0(4)
C6 C7 C12 C13 111.2(3)
C8 C7 C12 C14 56.8(4)
C6 C7 C12 C14 -125.0(3)
C10 C11 C15 C17 78.0(3)
C6 C11 C15 C17 -100.0(3)
C10 C11 C15 C16 -46.9(4)
C6 C11 C15 C16 135.1(3)
C4 N2 C18 C19 93.9(3)
Cu1 N2 C18 C19 -88.4(3)
C4 N2 C18 C23 -90.5(3)
Cu1 N2 C18 C23 87.2(3)
C23 C18 C19 C20 -3.0(4)
N2 C18 C19 C20 172.4(2)
C23 C18 C19 C24 179.2(3)
N2 C18 C19 C24 -5.4(4)
C18 C19 C20 C21 0.5(4)
C24 C19 C20 C21 178.4(3)
C19 C20 C21 C22 1.7(5)
C20 C21 C22 C23 -1.4(5)
C19 C18 C23 C22 3.3(4)
N2 C18 C23 C22 -172.2(2)
C19 C18 C23 C27 -177.0(3)
N2 C18 C23 C27 7.5(4)
C21 C22 C23 C18 -1.1(4)
C21 C22 C23 C27 179.2(3)
C18 C19 C24 C25 116.4(3)
C20 C19 C24 C25 -61.3(4)
C18 C19 C24 C26 -119.6(3)
C20 C19 C24 C26 62.7(4)
C18 C23 C27 C29 -106.4(3)
C22 C23 C27 C29 73.2(4)
C18 C23 C27 C28 129.2(3)
C22 C23 C27 C28 -51.1(4)
C31 N3 C32 C33 72.2(4)
C30 N3 C32 C33 -171.0(3)
Cu2 N3 C32 C33 -49.4(4)
N3 C32 C33 C34 71.1(4)
C35 N4 C34 C33 170.2(3)
C36 N4 C34 C33 -73.7(4)
Cu2 N4 C34 C33 46.5(4)
C32 C33 C34 N4 -69.1(4)
O4 S1 C37 F3 64.4(4)
O5 S1 C37 F3 -175.1(3)
O3 S1 C37 F3 -55.2(4)
O4 S1 C37 F1 -56.1(4)
O5 S1 C37 F1 64.4(4)
O3 S1 C37 F1 -175.7(3)
O4 S1 C37 F2 -176.0(3)
O5 S1 C37 F2 -55.4(4)
O3 S1 C37 F2 64.4(4)
